data_7700485
loop_
_publ_author_name
'Ma, Deyun'
'Peng, Guo'
'Zhang, Ying-Ying'
'Li, Bo'

_publ_section_title
;
 Field-induced slow magnetic relaxation in two-dimensional and
 three-dimensional Co(ii) coordination polymers.
;
_journal_issue 41
_journal_name_full 'Dalton transactions (Cambridge, England : 2003)'
_journal_page_first 15529
_journal_page_last 15536
_journal_paper_doi 10.1039/c9dt02070e
_journal_volume 48
_journal_year 2019
_chemical_formula_sum 'C15 H14 Co N3 O5'
_chemical_formula_weight 375.22
_space_group_crystal_system triclinic
_space_group_IT_number 2
_space_group_name_Hall '-P 1'
_space_group_name_H-M_alt 'P -1'
_symmetry_space_group_name_Hall '-P 1'
_symmetry_space_group_name_H-M 'P -1'
_atom_sites_solution_hydrogens mixed
_audit_creation_method SHELXL-2014/7
_audit_update_record
;
2018-11-01 deposited with the CCDC.    2019-07-08 downloaded from the CCDC.
;
_cell_angle_alpha 109.035(4)
_cell_angle_beta 103.733(3)
_cell_angle_gamma 100.448(4)
_cell_formula_units_Z 2
_cell_length_a 6.6112(8)
_cell_length_b 10.1529(14)
_cell_length_c 12.4664(13)
_cell_measurement_reflns_used 583
_cell_measurement_temperature 296(2)
_cell_measurement_theta_max 22.15
_cell_measurement_theta_min 2.26
_cell_volume 737.27(16)
_computing_structure_refinement 'SHELXL-2014/7 (Sheldrick, 2014)'
_diffrn_ambient_temperature 296(2)
_diffrn_measured_fraction_theta_full 0.764
_diffrn_measured_fraction_theta_max 0.764
_diffrn_measurement_device_type CCD
_diffrn_radiation_type MoK\a
_diffrn_radiation_wavelength 0.71073
_diffrn_reflns_av_R_equivalents 0.0239
_diffrn_reflns_av_unetI/netI 0.0640
_diffrn_reflns_Laue_measured_fraction_full 0.764
_diffrn_reflns_Laue_measured_fraction_max 0.764
_diffrn_reflns_limit_h_max 7
_diffrn_reflns_limit_h_min -7
_diffrn_reflns_limit_k_max 12
_diffrn_reflns_limit_k_min -2
_diffrn_reflns_limit_l_max 11
_diffrn_reflns_limit_l_min -14
_diffrn_reflns_number 2523
_diffrn_reflns_point_group_measured_fraction_full 0.764
_diffrn_reflns_point_group_measured_fraction_max 0.764
_diffrn_reflns_theta_full 24.983
_diffrn_reflns_theta_max 24.983
_diffrn_reflns_theta_min 1.823
_exptl_absorpt_coefficient_mu 1.197
_exptl_absorpt_correction_type multi-scan
_exptl_absorpt_process_details sadabs
_exptl_crystal_colour pink
_exptl_crystal_density_diffrn 1.690
_exptl_crystal_description Block
_exptl_crystal_F_000 384
_exptl_crystal_size_max 0.220
_exptl_crystal_size_mid 0.200
_exptl_crystal_size_min 0.180
_exptl_transmission_factor_max 0.864
_exptl_transmission_factor_min 0.864
_refine_diff_density_max 0.483
_refine_diff_density_min -0.502
_refine_diff_density_rms 0.107
_refine_ls_extinction_method none
_refine_ls_goodness_of_fit_ref 1.074
_refine_ls_hydrogen_treatment mixed
_refine_ls_matrix_type full
_refine_ls_number_parameters 223
_refine_ls_number_reflns 1980
_refine_ls_number_restraints 3
_refine_ls_restrained_S_all 1.073
_refine_ls_R_factor_all 0.0668
_refine_ls_R_factor_gt 0.0522
_refine_ls_shift/su_max 0.000
_refine_ls_shift/su_mean 0.000
_refine_ls_structure_factor_coef Fsqd
_refine_ls_weighting_details 'w=1/[\s^2^(Fo^2^)+(0.0585P)^2^+2.3830P] where P=(Fo^2^+2Fc^2^)/3'
_refine_ls_weighting_scheme calc
_refine_ls_wR_factor_gt 0.1225
_refine_ls_wR_factor_ref 0.1461
_reflns_Friedel_coverage 0.000
_reflns_number_gt 1602
_reflns_number_total 1980
_reflns_threshold_expression 'I > 2\s(I)'
_cod_data_source_file c9dt02070e2.cif
_cod_data_source_block 1_a
_cod_depositor_comments 'Adding full bibliography for 7700485--7700486.cif.'
_cod_database_code 7700485
_shelx_shelxl_version_number 2014/7
_shelx_space_group_comment
;
The symmetry employed for this shelxl refinement is uniquely defined
by the following loop, which should always be used as a source of
symmetry information in preference to the above space-group names.
They are only intended as comments.
;
_shelx_estimated_absorpt_t_min 0.779
_shelx_estimated_absorpt_t_max 0.813

loop_
_space_group_symop_operation_xyz
'x, y, z'
'-x, -y, -z'

loop_
_atom_site_label
_atom_site_type_symbol
_atom_site_fract_x
_atom_site_fract_y
_atom_site_fract_z
_atom_site_U_iso_or_equiv
_atom_site_adp_type
_atom_site_occupancy
_atom_site_site_symmetry_order
_atom_site_calc_flag
_atom_site_refinement_flags_posn
_atom_site_refinement_flags_adp
C1 C 1.1030(9) 1.2304(6) 0.9120(6) 0.0178(14) Uani 1 1 d . .
C2 C 1.0212(10) 1.3390(6) 0.8870(6) 0.0246(16) Uani 1 1 d . .
H2 H 1.1162 1.4265 0.9000 0.030 Uiso 1 1 calc R U
C3 C 0.8012(9) 1.3168(6) 0.8435(5) 0.0173(14) Uani 1 1 d . .
C4 C 0.6568(10) 1.1849(6) 0.8216(6) 0.0216(15) Uani 1 1 d . .
H4 H 0.5081 1.1698 0.7908 0.026 Uiso 1 1 calc R U
C5 C 0.7347(9) 1.0779(6) 0.8455(5) 0.0163(14) Uani 1 1 d . .
C6 C 0.9604(9) 1.0998(6) 0.8908(6) 0.0188(14) Uani 1 1 d . .
H6 H 1.0131 1.0267 0.9064 0.023 Uiso 1 1 calc R U
C7 C 0.7114(10) 1.4394(6) 0.8356(6) 0.0207(15) Uani 1 1 d . .
C8 C 0.5820(9) 0.9416(6) 0.8353(6) 0.0201(16) Uani 1 1 d . .
C9 C 0.2743(9) 0.3923(6) 0.5978(6) 0.0216(15) Uani 1 1 d . .
H9 H 0.2730 0.3272 0.6358 0.026 Uiso 1 1 calc R U
C10 C 0.3337(10) 0.5891(7) 0.5650(6) 0.0269(17) Uani 1 1 d . .
H10 H 0.3855 0.6861 0.5772 0.032 Uiso 1 1 calc R U
C11 C 0.2130(10) 0.4809(7) 0.4580(6) 0.0275(17) Uani 1 1 d . .
H11 H 0.1624 0.4898 0.3852 0.033 Uiso 1 1 calc R U
C12 C 0.0618(12) 0.2079(7) 0.3869(6) 0.037(2) Uani 1 1 d . .
H12A H 0.1417 0.1797 0.3313 0.045 Uiso 1 1 calc R U
H12B H -0.0792 0.2091 0.3422 0.045 Uiso 1 1 calc R U
C13 C 0.0326(12) 0.0984(7) 0.4447(7) 0.035(2) Uani 1 1 d . .
C14 C 0.1640(13) 0.0100(9) 0.4491(8) 0.046(2) Uani 1 1 d . .
H14 H 0.2728 0.0145 0.4137 0.056 Uiso 1 1 calc R U
C15 C 0.1385(14) -0.0869(9) 0.5053(9) 0.055(3) Uani 1 1 d . .
H15 H 0.2331 -0.1439 0.5102 0.066 Uiso 1 1 calc R U
Co1 Co 0.53509(12) 0.64203(8) 0.83548(8) 0.0190(3) Uani 1 1 d . .
N1 N 1.3314(8) 1.2572(5) 0.9690(5) 0.0196(12) Uani 1 1 d . .
H1A H 1.4031 1.3130 0.9402 0.024 Uiso 1 1 calc R U
H1B H 1.3619 1.1725 0.9457 0.024 Uiso 1 1 calc R U
N2 N 0.3677(7) 0.5336(5) 0.6526(5) 0.0219(13) Uani 1 1 d . .
N3 N 0.1810(9) 0.3550(5) 0.4794(5) 0.0272(14) Uani 1 1 d . .
O1 O 0.6555(7) 0.8321(4) 0.8239(4) 0.0280(12) Uani 1 1 d . .
O2 O 0.3974(7) 0.9454(5) 0.8412(5) 0.0390(14) Uani 1 1 d . .
O3 O 0.8181(6) 1.5451(4) 0.8202(4) 0.0225(11) Uani 1 1 d . .
O4 O 0.5233(6) 1.4373(4) 0.8472(4) 0.0203(10) Uani 1 1 d . .
O5 O 0.2537(7) 0.6968(5) 0.8717(5) 0.0301(12) Uani 1 1 d D .
H2W H 0.127(5) 0.649(8) 0.858(7) 0.045 Uiso 1 1 d D U
H1W H 0.253(12) 0.780(4) 0.872(7) 0.045 Uiso 1 1 d D U

loop_
_atom_site_aniso_label
_atom_site_aniso_U_11
_atom_site_aniso_U_22
_atom_site_aniso_U_33
_atom_site_aniso_U_23
_atom_site_aniso_U_13
_atom_site_aniso_U_12
C1 0.017(3) 0.018(3) 0.019(4) 0.007(3) 0.008(3) 0.005(2)
C2 0.034(4) 0.010(3) 0.029(4) 0.008(3) 0.014(3) 0.001(2)
C3 0.026(3) 0.014(3) 0.015(3) 0.007(3) 0.011(3) 0.005(2)
C4 0.026(3) 0.015(3) 0.021(4) 0.005(3) 0.009(3) 0.002(2)
C5 0.017(3) 0.012(2) 0.020(4) 0.004(2) 0.006(3) 0.006(2)
C6 0.027(3) 0.013(3) 0.020(4) 0.006(2) 0.012(3) 0.009(2)
C7 0.024(4) 0.012(3) 0.024(4) 0.004(3) 0.007(3) 0.005(2)
C8 0.018(3) 0.016(3) 0.023(4) 0.010(3) -0.002(3) 0.002(2)
C9 0.018(3) 0.027(3) 0.021(4) 0.010(3) 0.006(3) 0.009(2)
C10 0.028(4) 0.032(3) 0.026(4) 0.015(3) 0.013(3) 0.009(3)
C11 0.021(3) 0.040(4) 0.027(4) 0.022(3) 0.003(3) 0.008(3)
C12 0.048(5) 0.034(4) 0.020(4) 0.002(3) 0.014(4) 0.001(3)
C13 0.041(4) 0.024(3) 0.025(4) 0.004(3) 0.001(4) -0.001(3)
C14 0.049(5) 0.051(5) 0.062(6) 0.030(5) 0.041(5) 0.025(4)
C15 0.055(5) 0.050(5) 0.076(7) 0.037(5) 0.027(5) 0.021(4)
Co1 0.0195(5) 0.0131(4) 0.0247(5) 0.0092(3) 0.0059(4) 0.0036(3)
N1 0.024(3) 0.014(2) 0.024(3) 0.007(2) 0.012(2) 0.0067(19)
N2 0.011(3) 0.027(3) 0.029(3) 0.015(3) 0.002(2) 0.007(2)
N3 0.031(3) 0.024(3) 0.021(3) 0.005(2) 0.007(3) 0.002(2)
O1 0.035(3) 0.015(2) 0.039(3) 0.013(2) 0.018(2) 0.0059(18)
O2 0.021(3) 0.026(2) 0.076(4) 0.025(3) 0.019(3) 0.0065(18)
O3 0.019(2) 0.0183(19) 0.036(3) 0.017(2) 0.008(2) 0.0068(16)
O4 0.019(2) 0.0184(19) 0.028(3) 0.0123(19) 0.009(2) 0.0091(16)
O5 0.019(2) 0.029(2) 0.046(3) 0.018(2) 0.013(2) 0.0074(19)

loop_
_atom_type_symbol
_atom_type_description
_atom_type_scat_dispersion_real
_atom_type_scat_dispersion_imag
_atom_type_scat_source
C C 0.0033 0.0016 'International Tables Vol C Tables 4.2.6.8 and 6.1.1.4'
H H 0.0000 0.0000 'International Tables Vol C Tables 4.2.6.8 and 6.1.1.4'
N N 0.0061 0.0033 'International Tables Vol C Tables 4.2.6.8 and 6.1.1.4'
O O 0.0106 0.0060 'International Tables Vol C Tables 4.2.6.8 and 6.1.1.4'
Co Co 0.3494 0.9721 'International Tables Vol C Tables 4.2.6.8 and 6.1.1.4'

loop_
_geom_angle_atom_site_label_1
_geom_angle_atom_site_label_2
_geom_angle_atom_site_label_3
_geom_angle
_geom_angle_site_symmetry_1
_geom_angle_site_symmetry_3
C6 C1 C2 119.5(5) . .
C6 C1 N1 119.3(5) . .
C2 C1 N1 121.0(5) . .
C3 C2 C1 120.2(5) . .
C3 C2 H2 119.9 . .
C1 C2 H2 119.9 . .
C2 C3 C4 120.5(5) . .
C2 C3 C7 120.5(5) . .
C4 C3 C7 118.4(6) . .
C5 C4 C3 119.8(6) . .
C5 C4 H4 120.1 . .
C3 C4 H4 120.1 . .
C4 C5 C6 120.2(5) . .
C4 C5 C8 120.7(5) . .
C6 C5 C8 118.9(5) . .
C1 C6 C5 119.8(5) . .
C1 C6 H6 120.1 . .
C5 C6 H6 120.1 . .
O3 C7 O4 120.1(5) . .
O3 C7 C3 121.6(6) . .
O4 C7 C3 118.3(5) . .
O2 C8 O1 125.4(5) . .
O2 C8 C5 118.1(5) . .
O1 C8 C5 116.5(6) . .
N2 C9 N3 111.0(5) . .
N2 C9 H9 124.5 . .
N3 C9 H9 124.5 . .
C11 C10 N2 109.7(5) . .
C11 C10 H10 125.2 . .
N2 C10 H10 125.2 . .
C10 C11 N3 105.9(5) . .
C10 C11 H11 127.0 . .
N3 C11 H11 127.0 . .
N3 C12 C13 110.4(5) . .
N3 C12 H12A 109.6 . .
C13 C12 H12A 109.6 . .
N3 C12 H12B 109.6 . .
C13 C12 H12B 109.6 . .
H12A C12 H12B 108.1 . .
C14 C13 C15 119.1(7) . 2_556
C14 C13 C12 122.0(8) . .
C15 C13 C12 118.9(7) 2_556 .
C13 C14 C15 121.2(9) . .
C13 C14 H14 119.4 . .
C15 C14 H14 119.4 . .
C14 C15 C13 119.6(8) . 2_556
C14 C15 H15 120.2 . .
C13 C15 H15 120.2 2_556 .
O1 Co1 N2 94.81(18) . .
O1 Co1 O4 159.04(18) . 1_545
N2 Co1 O4 88.56(17) . 1_545
O1 Co1 O5 94.12(18) . .
N2 Co1 O5 92.0(2) . .
O4 Co1 O5 106.45(16) 1_545 .
O1 Co1 N1 90.62(18) . 2_777
N2 Co1 N1 172.00(19) . 2_777
O4 Co1 N1 88.46(16) 1_545 2_777
O5 Co1 N1 81.74(19) . 2_777
O1 Co1 O3 99.01(17) . 1_545
N2 Co1 O3 92.60(19) . 1_545
O4 Co1 O3 60.12(15) 1_545 1_545
O5 Co1 O3 165.67(15) . 1_545
N1 Co1 O3 92.36(18) 2_777 1_545
C1 N1 Co1 119.3(4) . 2_777
C1 N1 H1A 107.5 . .
Co1 N1 H1A 107.5 2_777 .
C1 N1 H1B 107.5 . .
Co1 N1 H1B 107.5 2_777 .
H1A N1 H1B 107.0 . .
C9 N2 C10 106.0(5) . .
C9 N2 Co1 125.0(4) . .
C10 N2 Co1 129.0(4) . .
C9 N3 C11 107.3(5) . .
C9 N3 C12 127.8(5) . .
C11 N3 C12 124.8(5) . .
C8 O1 Co1 130.5(5) . .
C7 O3 Co1 86.3(4) . 1_565
C7 O4 Co1 93.4(3) . 1_565
Co1 O5 H2W 134(6) . .
Co1 O5 H1W 111(6) . .
H2W O5 H1W 109(7) . .

loop_
_geom_bond_atom_site_label_1
_geom_bond_atom_site_label_2
_geom_bond_distance
_geom_bond_site_symmetry_2
C1 C6 1.385(7) .
C1 C2 1.402(8) .
C1 N1 1.440(7) .
C2 C3 1.373(9) .
C2 H2 0.9300 .
C3 C4 1.398(7) .
C3 C7 1.494(8) .
C4 C5 1.370(8) .
C4 H4 0.9300 .
C5 C6 1.412(8) .
C5 C8 1.506(7) .
C6 H6 0.9300 .
C7 O3 1.269(7) .
C7 O4 1.283(8) .
C8 O2 1.246(8) .
C8 O1 1.272(8) .
C9 N2 1.321(8) .
C9 N3 1.349(8) .
C9 H9 0.9300 .
C10 C11 1.358(9) .
C10 N2 1.375(7) .
C10 H10 0.9300 .
C11 N3 1.379(7) .
C11 H11 0.9300 .
C12 N3 1.483(8) .
C12 C13 1.518(9) .
C12 H12A 0.9700 .
C12 H12B 0.9700 .
C13 C14 1.362(11) .
C13 C15 1.420(12) 2_556
C14 C15 1.391(10) .
C14 H14 0.9300 .
C15 C13 1.420(12) 2_556
C15 H15 0.9300 .
Co1 O1 2.015(4) .
Co1 N2 2.088(5) .
Co1 O4 2.119(3) 1_545
Co1 O5 2.141(5) .
Co1 N1 2.189(5) 2_777
Co1 O3 2.285(4) 1_545
N1 Co1 2.189(5) 2_777
N1 H1A 0.8900 .
N1 H1B 0.8900 .
O3 Co1 2.285(4) 1_565
O4 Co1 2.119(3) 1_565
O5 H2W 0.84(2) .
O5 H1W 0.84(2) .

loop_
_geom_torsion_atom_site_label_1
_geom_torsion_atom_site_label_2
_geom_torsion_atom_site_label_3
_geom_torsion_atom_site_label_4
_geom_torsion
_geom_torsion_site_symmetry_1
_geom_torsion_site_symmetry_4
C6 C1 C2 C3 0.9(10) . .
N1 C1 C2 C3 -173.6(6) . .
C1 C2 C3 C4 -1.2(10) . .
C1 C2 C3 C7 169.9(6) . .
C2 C3 C4 C5 1.1(10) . .
C7 C3 C4 C5 -170.1(6) . .
C3 C4 C5 C6 -0.8(10) . .
C3 C4 C5 C8 173.4(6) . .
C2 C1 C6 C5 -0.6(10) . .
N1 C1 C6 C5 174.0(6) . .
C4 C5 C6 C1 0.6(10) . .
C8 C5 C6 C1 -173.7(6) . .
C2 C3 C7 O3 29.2(10) . .
C4 C3 C7 O3 -159.6(6) . .
C2 C3 C7 O4 -149.4(6) . .
C4 C3 C7 O4 21.8(9) . .
C4 C5 C8 O2 -21.6(10) . .
C6 C5 C8 O2 152.6(6) . .
C4 C5 C8 O1 159.9(6) . .
C6 C5 C8 O1 -25.9(9) . .
N2 C10 C11 N3 -2.8(8) . .
N3 C12 C13 C14 -99.5(9) . .
N3 C12 C13 C15 81.2(9) . 2_556
C15 C13 C14 C15 -2.5(14) 2_556 .
C12 C13 C14 C15 178.2(7) . .
C13 C14 C15 C13 2.5(14) . 2_556
C6 C1 N1 Co1 -89.4(6) . 2_777
C2 C1 N1 Co1 85.1(7) . 2_777
N3 C9 N2 C10 -0.4(8) . .
N3 C9 N2 Co1 -179.4(4) . .
C11 C10 N2 C9 2.1(8) . .
C11 C10 N2 Co1 -179.0(5) . .
N2 C9 N3 C11 -1.3(8) . .
N2 C9 N3 C12 179.5(7) . .
C10 C11 N3 C9 2.5(8) . .
C10 C11 N3 C12 -178.3(7) . .
C13 C12 N3 C9 6.5(11) . .
C13 C12 N3 C11 -172.5(7) . .
O2 C8 O1 Co1 -10.3(10) . .
C5 C8 O1 Co1 168.1(4) . .
O4 C7 O3 Co1 1.6(6) . 1_565
C3 C7 O3 Co1 -177.0(6) . 1_565
O3 C7 O4 Co1 -1.8(6) . 1_565
C3 C7 O4 Co1 176.9(5) . 1_565
